data_4502196
loop_
_publ_author_name
'Shi, Xianju'
'Wang, Xia'
'Li, Linke'
'Hou, Hongwei'
'Fan, Yaoting'

_publ_section_title
;
 Secondary Ligand-Directed Assembly of CdIICoordination Architectures:
 From 0D to 3D Complexes Based on Ferrocenyl Carboxylate
;
_journal_issue 6
_journal_name_full 'Crystal Growth &amp; Design'
_journal_page_first 2490
_journal_paper_doi 10.1021/cg900566v
_journal_volume 10
_journal_year 2010
_chemical_formula_sum 'C32 H30 Cd Fe N4 O7'
_chemical_formula_weight 750.85
_chemical_name_systematic
; 
 ? 
;
_space_group_IT_number 2
_symmetry_cell_setting triclinic
_symmetry_space_group_name_Hall '-P 1'
_symmetry_space_group_name_H-M 'P -1'
_atom_sites_solution_hydrogens geom
_atom_sites_solution_primary direct
_atom_sites_solution_secondary difmap
_audit_creation_method SHELXL-97
_cell_angle_alpha 84.79(3)
_cell_angle_beta 81.45(3)
_cell_angle_gamma 69.83(3)
_cell_formula_units_Z 2
_cell_length_a 10.449(2)
_cell_length_b 10.615(2)
_cell_length_c 15.314(3)
_cell_measurement_reflns_used 4527
_cell_measurement_temperature 293(2)
_cell_measurement_theta_max 27.4913
_cell_measurement_theta_min 2.0457
_cell_volume 1575.3(6)
_computing_cell_refinement 'CrystalClear (Rigaku/MSC Inc., 2006)'
_computing_data_collection 'CrystalClear (Rigaku/MSC Inc., 2006)'
_computing_data_reduction 'CrystalClear (Rigaku/MSC Inc., 2006)'
_computing_molecular_graphics 'CrystalStructure 3.7.0'
_computing_publication_material 'CrystalStructure 3.7.0'
_computing_structure_refinement 'SHELXL-97 (Sheldrick, 1997)'
_computing_structure_solution 'SHELXS-97 (Sheldrick, 1990)'
_diffrn_ambient_temperature 293(2)
_diffrn_detector_area_resol_mean 28.5714
_diffrn_measured_fraction_theta_full 0.993
_diffrn_measured_fraction_theta_max 0.993
_diffrn_measurement_device_type 'Rigaku Saturn724'
_diffrn_measurement_method dtprofit.ref
_diffrn_radiation_monochromator graphite
_diffrn_radiation_source 'fine-focus sealed tube'
_diffrn_radiation_type MoK\a
_diffrn_radiation_wavelength 0.71073
_diffrn_reflns_av_R_equivalents 0.0317
_diffrn_reflns_av_sigmaI/netI 0.0308
_diffrn_reflns_limit_h_max 12
_diffrn_reflns_limit_h_min -12
_diffrn_reflns_limit_k_max 13
_diffrn_reflns_limit_k_min -13
_diffrn_reflns_limit_l_max 18
_diffrn_reflns_limit_l_min -18
_diffrn_reflns_number 16925
_diffrn_reflns_theta_full 26.00
_diffrn_reflns_theta_max 26.00
_diffrn_reflns_theta_min 2.50
_exptl_absorpt_coefficient_mu 1.189
_exptl_absorpt_correction_T_max 0.8145
_exptl_absorpt_correction_T_min 0.7716
_exptl_absorpt_correction_type empirical
_exptl_crystal_colour Red
_exptl_crystal_density_diffrn 1.583
_exptl_crystal_density_method 'not measured'
_exptl_crystal_description Prism
_exptl_crystal_F_000 760
_exptl_crystal_size_max 0.23
_exptl_crystal_size_mid 0.20
_exptl_crystal_size_min 0.18
_refine_diff_density_max 0.772
_refine_diff_density_min -0.453
_refine_diff_density_rms 0.062
_refine_ls_extinction_method none
_refine_ls_goodness_of_fit_ref 1.068
_refine_ls_hydrogen_treatment constr
_refine_ls_matrix_type full
_refine_ls_number_parameters 406
_refine_ls_number_reflns 6131
_refine_ls_number_restraints 0
_refine_ls_restrained_S_all 1.068
_refine_ls_R_factor_all 0.0406
_refine_ls_R_factor_gt 0.0360
_refine_ls_shift/su_max 0.000
_refine_ls_shift/su_mean 0.000
_refine_ls_structure_factor_coef Fsqd
_refine_ls_weighting_details 'calc w=1/[\s^2^(Fo^2^)+(0.0380P)^2^+1.1138P] where P=(Fo^2^+2Fc^2^)/3'
_refine_ls_weighting_scheme calc
_refine_ls_wR_factor_gt 0.0846
_refine_ls_wR_factor_ref 0.0888
_reflns_number_gt 5516
_reflns_number_total 6131
_reflns_threshold_expression >2sigma(I)
_cod_data_source_file cg900566v_si_002.cif
_cod_data_source_block complex-5
_cod_depositor_comments
;
The following automatic conversions were performed:

'_symmetry_cell_setting' value 'Triclinic' changed to 'triclinic'
according to /home/saulius/struct/CIF-dictionaries/cif_core.dic
dictionary named 'cif_core.dic' version 2.4.2 from 2011-04-26.

Automatic conversion script
Id: cif_fix_values 1715 2011-07-08 13:25:40Z adriana 
;
_cod_original_cell_volume 1575.2(5)
_cod_original_sg_symbol_H-M P-1
_cod_database_code 4502196

loop_
_symmetry_equiv_pos_as_xyz
'x, y, z'
'-x, -y, -z'

loop_
_atom_site_label
_atom_site_type_symbol
_atom_site_fract_x
_atom_site_fract_y
_atom_site_fract_z
_atom_site_U_iso_or_equiv
_atom_site_adp_type
_atom_site_occupancy
_atom_site_symmetry_multiplicity
_atom_site_calc_flag
_atom_site_refinement_flags
C1 C 0.7544(3) 0.2544(3) 0.19188(19) 0.0432(6) Uani 1 1 d .
C2 C 0.7738(3) 0.3193(3) 0.1073(2) 0.0487(7) Uani 1 1 d .
H2 H 0.8625 0.3126 0.0727 0.058 Uiso 1 1 calc R
C3 C 0.6429(4) 0.3936(3) 0.0817(2) 0.0561(8) Uani 1 1 d .
H3 H 0.6258 0.4458 0.0259 0.067 Uiso 1 1 calc R
C4 C 0.5416(3) 0.3768(3) 0.1487(2) 0.0561(8) Uani 1 1 d .
H4 H 0.4420 0.4158 0.1478 0.067 Uiso 1 1 calc R
C5 C 0.6085(3) 0.2914(3) 0.2171(2) 0.0526(8) Uani 1 1 d .
H5 H 0.5630 0.2628 0.2720 0.063 Uiso 1 1 calc R
C6 C 0.7731(3) 0.0546(4) 0.0098(2) 0.0604(9) Uani 1 1 d .
H6 H 0.8598 0.0509 -0.0264 0.072 Uiso 1 1 calc R
C7 C 0.7592(3) -0.0111(3) 0.0935(3) 0.0572(8) Uani 1 1 d .
H7 H 0.8350 -0.0676 0.1254 0.069 Uiso 1 1 calc R
C8 C 0.6176(3) 0.0213(3) 0.1244(2) 0.0496(7) Uani 1 1 d .
H8 H 0.5783 -0.0100 0.1808 0.060 Uiso 1 1 calc R
C9 C 0.5416(3) 0.1089(3) 0.05907(19) 0.0433(6) Uani 1 1 d .
C10 C 0.6391(3) 0.1282(3) -0.0117(2) 0.0514(7) Uani 1 1 d .
H10 H 0.6174 0.1836 -0.0659 0.062 Uiso 1 1 calc R
C11 C 0.3917(3) 0.1761(3) 0.0708(2) 0.0419(6) Uani 1 1 d .
C12 C 0.3304(3) 0.2712(3) -0.00306(19) 0.0450(6) Uani 1 1 d .
H12A H 0.3490 0.2214 -0.0563 0.054 Uiso 1 1 calc R
H12B H 0.3751 0.3384 -0.0145 0.054 Uiso 1 1 calc R
C13 C 0.1765(3) 0.3414(3) 0.0167(2) 0.0513(7) Uani 1 1 d .
H13A H 0.1428 0.3919 -0.0361 0.062 Uiso 1 1 calc R
H13B H 0.1326 0.2738 0.0305 0.062 Uiso 1 1 calc R
C14 C 0.1340(3) 0.4354(3) 0.0919(2) 0.0445(7) Uani 1 1 d .
C15 C 0.0967(3) 0.8637(3) 0.2383(3) 0.0598(9) Uani 1 1 d .
C16 C 0.1064(4) 1.0021(3) 0.2444(3) 0.0632(9) Uani 1 1 d .
H16A H 0.0916 1.0228 0.3063 0.076 Uiso 1 1 calc R
H16B H 0.1991 0.9989 0.2214 0.076 Uiso 1 1 calc R
C17 C -0.2391(3) 0.7931(3) 0.3093(2) 0.0489(7) Uani 1 1 d .
H17 H -0.2123 0.8640 0.3213 0.059 Uiso 1 1 calc R
C18 C -0.3643(3) 0.7838(3) 0.3339(2) 0.0516(7) Uani 1 1 d .
H18 H -0.4386 0.8458 0.3656 0.062 Uiso 1 1 calc R
C19 C -0.2347(3) 0.6086(3) 0.2618(2) 0.0530(8) Uani 1 1 d .
H19 H -0.2053 0.5266 0.2349 0.064 Uiso 1 1 calc R
C20 C -0.4731(4) 0.6084(4) 0.3192(2) 0.0615(9) Uani 1 1 d .
H20A H -0.4543 0.5376 0.2783 0.074 Uiso 1 1 calc R
H20B H -0.5590 0.6775 0.3081 0.074 Uiso 1 1 calc R
C21 C -0.4872(3) 0.5517(3) 0.4131(2) 0.0549(8) Uani 1 1 d .
C22 C -0.5926(4) 0.6200(4) 0.4749(3) 0.0673(10) Uani 1 1 d .
H22 H -0.6562 0.7014 0.4586 0.081 Uiso 1 1 calc R
C23 C -0.3952(4) 0.4314(4) 0.4387(3) 0.0697(10) Uani 1 1 d .
H23 H -0.3237 0.3837 0.3977 0.084 Uiso 1 1 calc R
C24 C 0.1606(5) 0.4896(4) 0.4111(3) 0.0818(13) Uani 1 1 d .
H24 H 0.1393 0.5728 0.4351 0.098 Uiso 1 1 calc R
C25 C 0.1961(6) 0.3700(4) 0.4561(3) 0.0939(15) Uani 1 1 d .
H25 H 0.2018 0.3559 0.5164 0.113 Uiso 1 1 calc R
C26 C 0.1997(4) 0.3376(3) 0.3187(2) 0.0641(9) Uani 1 1 d .
H26 H 0.2102 0.2947 0.2665 0.077 Uiso 1 1 calc R
C27 C 0.2556(5) 0.1297(4) 0.4140(4) 0.0897(15) Uani 1 1 d .
H27A H 0.2698 0.0869 0.3583 0.108 Uiso 1 1 calc R
H27B H 0.1780 0.1130 0.4500 0.108 Uiso 1 1 calc R
C28 C 0.3824(3) 0.0659(3) 0.4605(2) 0.0482(7) Uani 1 1 d .
C29 C 0.3853(3) -0.0374(3) 0.5222(2) 0.0485(7) Uani 1 1 d .
H29 H 0.3078 -0.0626 0.5381 0.058 Uiso 1 1 calc R
C30 C 0.4967(4) 0.1034(3) 0.4398(2) 0.0533(8) Uani 1 1 d .
H30 H 0.4945 0.1747 0.3993 0.064 Uiso 1 1 calc R
C31 C 0.8607(3) 0.1562(3) 0.2398(2) 0.0481(7) Uani 1 1 d .
C32 C 1.0062(3) 0.1156(3) 0.1957(2) 0.0504(7) Uani 1 1 d .
H32A H 1.0363 0.1931 0.1901 0.061 Uiso 1 1 calc R
H32B H 1.0088 0.0883 0.1365 0.061 Uiso 1 1 calc R
Cd1 Cd 0.07202(2) 0.62009(2) 0.217849(14) 0.04443(9) Uani 1 1 d .
Fe1 Fe 0.66574(4) 0.19302(4) 0.10273(3) 0.03792(11) Uani 1 1 d .
N1 N 0.1611(3) 0.4686(3) 0.32439(19) 0.0598(7) Uani 1 1 d .
N2 N 0.2220(3) 0.2742(3) 0.3966(2) 0.0677(8) Uani 1 1 d .
N3 N -0.1567(3) 0.6823(2) 0.26392(16) 0.0477(6) Uani 1 1 d .
N4 N -0.3618(3) 0.6659(3) 0.30326(16) 0.0485(6) Uani 1 1 d .
O1 O 0.8296(3) 0.1115(3) 0.31323(17) 0.0838(9) Uani 1 1 d .
O2 O 0.3209(2) 0.1561(2) 0.13756(15) 0.0546(5) Uani 1 1 d .
O3 O 0.2117(2) 0.5008(2) 0.10239(15) 0.0550(5) Uani 1 1 d .
O4 O 0.0234(2) 0.4503(2) 0.14006(16) 0.0597(6) Uani 1 1 d .
O5 O 0.1284(4) 0.7803(3) 0.3004(2) 0.1005(11) Uani 1 1 d .
O6 O 0.0581(3) 0.8363(2) 0.17146(17) 0.0613(6) Uani 1 1 d .
O7 O 0.0669(6) 0.8635(6) 0.4748(4) 0.187(2) Uani 1 1 d .

loop_
_atom_site_aniso_label
_atom_site_aniso_U_11
_atom_site_aniso_U_22
_atom_site_aniso_U_33
_atom_site_aniso_U_23
_atom_site_aniso_U_13
_atom_site_aniso_U_12
C1 0.0511(17) 0.0376(15) 0.0464(15) -0.0113(12) -0.0028(13) -0.0209(13)
C2 0.0534(18) 0.0399(16) 0.0603(18) -0.0001(13) -0.0041(14) -0.0270(14)
C3 0.064(2) 0.0350(16) 0.074(2) 0.0007(14) -0.0149(17) -0.0195(15)
C4 0.0499(18) 0.0395(17) 0.079(2) -0.0249(16) -0.0062(16) -0.0107(14)
C5 0.0518(18) 0.0562(19) 0.0530(17) -0.0233(15) 0.0074(14) -0.0228(15)
C6 0.0473(18) 0.061(2) 0.070(2) -0.0359(18) 0.0041(16) -0.0110(15)
C7 0.0532(19) 0.0344(16) 0.084(2) -0.0197(15) -0.0191(17) -0.0065(13)
C8 0.0544(18) 0.0321(15) 0.068(2) -0.0046(13) -0.0153(15) -0.0187(13)
C9 0.0466(16) 0.0353(14) 0.0518(16) -0.0141(12) -0.0056(13) -0.0159(12)
C10 0.0500(18) 0.0576(19) 0.0459(16) -0.0197(14) -0.0020(13) -0.0143(15)
C11 0.0450(16) 0.0314(14) 0.0553(17) -0.0095(12) -0.0058(13) -0.0190(12)
C12 0.0497(17) 0.0371(15) 0.0482(16) -0.0089(12) -0.0067(13) -0.0128(13)
C13 0.0487(18) 0.0453(17) 0.0604(19) -0.0093(14) -0.0132(14) -0.0121(14)
C14 0.0429(16) 0.0326(14) 0.0539(17) 0.0009(12) -0.0124(13) -0.0056(12)
C15 0.0464(18) 0.0428(18) 0.093(3) -0.0011(18) -0.0136(18) -0.0173(14)
C16 0.057(2) 0.0471(19) 0.096(3) 0.0002(18) -0.0270(19) -0.0243(16)
C17 0.0610(19) 0.0378(15) 0.0487(16) -0.0098(12) 0.0036(14) -0.0200(14)
C18 0.0578(19) 0.0419(16) 0.0513(17) -0.0130(13) 0.0078(14) -0.0153(14)
C19 0.059(2) 0.0407(16) 0.0576(18) -0.0150(14) 0.0081(15) -0.0171(14)
C20 0.060(2) 0.068(2) 0.065(2) -0.0181(17) 0.0015(17) -0.0326(18)
C21 0.0538(19) 0.0538(19) 0.065(2) -0.0197(15) 0.0124(15) -0.0314(16)
C22 0.061(2) 0.056(2) 0.078(2) -0.0150(18) 0.0153(19) -0.0190(17)
C23 0.065(2) 0.061(2) 0.074(2) -0.0208(18) 0.0262(19) -0.0202(18)
C24 0.120(4) 0.048(2) 0.067(2) -0.0087(17) -0.035(2) -0.004(2)
C25 0.138(4) 0.063(3) 0.069(3) 0.006(2) -0.043(3) -0.008(3)
C26 0.076(2) 0.0477(19) 0.067(2) -0.0026(16) -0.0324(19) -0.0091(17)
C27 0.096(3) 0.047(2) 0.142(4) 0.025(2) -0.070(3) -0.028(2)
C28 0.0592(19) 0.0314(14) 0.0548(17) 0.0018(12) -0.0174(14) -0.0129(13)
C29 0.0531(18) 0.0450(16) 0.0502(16) -0.0003(13) -0.0012(14) -0.0226(14)
C30 0.076(2) 0.0428(17) 0.0466(16) 0.0149(13) -0.0164(15) -0.0273(16)
C31 0.0587(19) 0.0462(17) 0.0451(16) -0.0081(13) -0.0057(14) -0.0239(14)
C32 0.0514(18) 0.0372(15) 0.068(2) -0.0016(14) -0.0088(15) -0.0216(13)
Cd1 0.04625(14) 0.03337(13) 0.05161(14) -0.00156(9) -0.00858(10) -0.00985(9)
Fe1 0.0407(2) 0.0327(2) 0.0428(2) -0.00858(16) 0.00061(17) -0.01609(17)
N1 0.0730(19) 0.0406(15) 0.0627(17) 0.0013(12) -0.0262(15) -0.0086(13)
N2 0.081(2) 0.0392(15) 0.085(2) 0.0079(14) -0.0435(18) -0.0117(14)
N3 0.0525(15) 0.0383(13) 0.0511(14) -0.0041(11) 0.0025(11) -0.0169(11)
N4 0.0530(15) 0.0457(14) 0.0488(14) -0.0114(11) 0.0053(11) -0.0216(12)
O1 0.0830(19) 0.108(2) 0.0543(15) 0.0201(15) -0.0055(13) -0.0310(17)
O2 0.0495(13) 0.0533(13) 0.0617(13) 0.0021(10) -0.0004(11) -0.0221(10)
O3 0.0575(13) 0.0466(12) 0.0640(14) -0.0167(10) 0.0058(11) -0.0236(10)
O4 0.0411(12) 0.0618(14) 0.0747(15) -0.0197(12) -0.0014(11) -0.0137(10)
O5 0.145(3) 0.0464(15) 0.128(3) 0.0208(17) -0.076(2) -0.0363(17)
O6 0.0683(15) 0.0420(12) 0.0779(16) -0.0070(11) -0.0073(13) -0.0238(11)
O7 0.198(6) 0.177(5) 0.177(5) -0.025(4) 0.004(4) -0.059(4)

loop_
_atom_type_symbol
_atom_type_description
_atom_type_scat_dispersion_real
_atom_type_scat_dispersion_imag
_atom_type_scat_source
C C 0.0033 0.0016 'International Tables Vol C Tables 4.2.6.8 and 6.1.1.4'
H H 0.0000 0.0000 'International Tables Vol C Tables 4.2.6.8 and 6.1.1.4'
N N 0.0061 0.0033 'International Tables Vol C Tables 4.2.6.8 and 6.1.1.4'
O O 0.0106 0.0060 'International Tables Vol C Tables 4.2.6.8 and 6.1.1.4'
Cl Cl 0.1484 0.1585 'International Tables Vol C Tables 4.2.6.8 and 6.1.1.4'
Fe Fe 0.3463 0.8444 'International Tables Vol C Tables 4.2.6.8 and 6.1.1.4'
Cd Cd -0.8075 1.2024 'International Tables Vol C Tables 4.2.6.8 and 6.1.1.4'

loop_
_geom_angle_atom_site_label_1
_geom_angle_atom_site_label_2
_geom_angle_atom_site_label_3
_geom_angle
_geom_angle_site_symmetry_1
_geom_angle_site_symmetry_3
C2 C1 C5 106.6(3) . .
C2 C1 C31 127.3(3) . .
C5 C1 C31 125.7(3) . .
C2 C1 Fe1 69.94(16) . .
C5 C1 Fe1 69.26(16) . .
C31 C1 Fe1 120.44(19) . .
C3 C2 C1 108.3(3) . .
C3 C2 Fe1 70.54(17) . .
C1 C2 Fe1 68.81(16) . .
C3 C2 H2 125.8 . .
C1 C2 H2 125.8 . .
Fe1 C2 H2 125.8 . .
C4 C3 C2 108.6(3) . .
C4 C3 Fe1 69.77(18) . .
C2 C3 Fe1 69.05(17) . .
C4 C3 H3 125.7 . .
C2 C3 H3 125.7 . .
Fe1 C3 H3 125.7 . .
C3 C4 C5 108.2(3) . .
C3 C4 Fe1 70.24(18) . .
C5 C4 Fe1 68.60(17) . .
C3 C4 H4 125.9 . .
C5 C4 H4 125.9 . .
Fe1 C4 H4 125.9 . .
C4 C5 C1 108.2(3) . .
C4 C5 Fe1 70.69(18) . .
C1 C5 Fe1 69.17(16) . .
C4 C5 H5 125.9 . .
C1 C5 H5 125.9 . .
Fe1 C5 H5 125.9 . .
C7 C6 C10 107.9(3) . .
C7 C6 Fe1 69.98(18) . .
C10 C6 Fe1 68.79(17) . .
C7 C6 H6 126.1 . .
C10 C6 H6 126.1 . .
Fe1 C6 H6 126.1 . .
C8 C7 C6 108.6(3) . .
C8 C7 Fe1 69.18(17) . .
C6 C7 Fe1 69.73(19) . .
C8 C7 H7 125.7 . .
C6 C7 H7 125.7 . .
Fe1 C7 H7 125.7 . .
C7 C8 C9 107.9(3) . .
C7 C8 Fe1 70.37(18) . .
C9 C8 Fe1 68.72(16) . .
C7 C8 H8 126.0 . .
C9 C8 H8 126.0 . .
Fe1 C8 H8 126.0 . .
C10 C9 C8 107.2(3) . .
C10 C9 C11 128.0(3) . .
C8 C9 C11 124.4(3) . .
C10 C9 Fe1 69.66(17) . .
C8 C9 Fe1 69.97(16) . .
C11 C9 Fe1 120.28(18) . .
C6 C10 C9 108.4(3) . .
C6 C10 Fe1 70.49(18) . .
C9 C10 Fe1 69.16(16) . .
C6 C10 H10 125.8 . .
C9 C10 H10 125.8 . .
Fe1 C10 H10 125.8 . .
O2 C11 C9 121.2(3) . .
O2 C11 C12 121.7(3) . .
C9 C11 C12 117.1(3) . .
C11 C12 C13 113.4(3) . .
C11 C12 H12A 108.9 . .
C13 C12 H12A 108.9 . .
C11 C12 H12B 108.9 . .
C13 C12 H12B 108.9 . .
H12A C12 H12B 107.7 . .
C14 C13 C12 114.6(3) . .
C14 C13 H13A 108.6 . .
C12 C13 H13A 108.6 . .
C14 C13 H13B 108.6 . .
C12 C13 H13B 108.6 . .
H13A C13 H13B 107.6 . .
O4 C14 O3 121.8(3) . .
O4 C14 C13 119.9(3) . .
O3 C14 C13 118.2(3) . .
O4 C14 Cd1 65.23(17) . .
O3 C14 Cd1 56.60(15) . .
C13 C14 Cd1 174.2(2) . .
O5 C15 O6 121.6(3) . .
O5 C15 C16 118.6(4) . .
O6 C15 C16 119.8(3) . .
O5 C15 Cd1 64.9(2) . .
O6 C15 Cd1 56.71(17) . .
C16 C15 Cd1 176.5(3) . .
C32 C16 C15 115.4(3) 1_465 .
C32 C16 H16A 108.4 1_465 .
C15 C16 H16A 108.4 . .
C32 C16 H16B 108.4 1_465 .
C15 C16 H16B 108.4 . .
H16A C16 H16B 107.5 . .
C18 C17 N3 109.7(3) . .
C18 C17 H17 125.1 . .
N3 C17 H17 125.1 . .
C17 C18 N4 106.8(3) . .
C17 C18 H18 126.6 . .
N4 C18 H18 126.6 . .
N3 C19 N4 111.8(3) . .
N3 C19 H19 124.1 . .
N4 C19 H19 124.1 . .
N4 C20 C21 111.5(3) . .
N4 C20 H20A 109.3 . .
C21 C20 H20A 109.3 . .
N4 C20 H20B 109.3 . .
C21 C20 H20B 109.3 . .
H20A C20 H20B 108.0 . .
C23 C21 C22 118.5(3) . .
C23 C21 C20 120.8(3) . .
C22 C21 C20 120.7(4) . .
C21 C22 C23 120.7(4) . 2_466
C21 C22 H22 119.6 . .
C23 C22 H22 119.6 2_466 .
C21 C23 C22 120.8(3) . 2_466
C21 C23 H23 119.6 . .
C22 C23 H23 119.6 2_466 .
C25 C24 N1 108.9(3) . .
C25 C24 H24 125.6 . .
N1 C24 H24 125.6 . .
C24 C25 N2 106.9(4) . .
C24 C25 H25 126.5 . .
N2 C25 H25 126.5 . .
N1 C26 N2 111.7(3) . .
N1 C26 H26 124.2 . .
N2 C26 H26 124.2 . .
N2 C27 C28 113.6(3) . .
N2 C27 H27A 108.9 . .
C28 C27 H27A 108.9 . .
N2 C27 H27B 108.9 . .
C28 C27 H27B 108.9 . .
H27A C27 H27B 107.7 . .
C30 C28 C29 119.1(3) . .
C30 C28 C27 122.0(3) . .
C29 C28 C27 118.9(3) . .
C30 C29 C28 119.7(3) 2_656 .
C30 C29 H29 120.1 2_656 .
C28 C29 H29 120.1 . .
C28 C30 C29 121.2(3) . 2_656
C28 C30 H30 119.4 . .
C29 C30 H30 119.4 2_656 .
O1 C31 C1 120.2(3) . .
O1 C31 C32 122.2(3) . .
C1 C31 C32 117.5(3) . .
C31 C32 C16 114.0(3) . 1_645
C31 C32 H32A 108.7 . .
C16 C32 H32A 108.7 1_645 .
C31 C32 H32B 108.7 . .
C16 C32 H32B 108.7 1_645 .
H32A C32 H32B 107.6 . .
N1 Cd1 N3 102.29(11) . .
N1 Cd1 O3 95.87(10) . .
N3 Cd1 O3 134.01(9) . .
N1 Cd1 O6 138.20(10) . .
N3 Cd1 O6 92.42(9) . .
O3 Cd1 O6 101.48(9) . .
N1 Cd1 O4 92.01(9) . .
N3 Cd1 O4 82.46(9) . .
O3 Cd1 O4 54.76(8) . .
O6 Cd1 O4 128.93(9) . .
N1 Cd1 O5 85.06(10) . .
N3 Cd1 O5 98.85(12) . .
O3 Cd1 O5 124.76(11) . .
O6 Cd1 O5 53.86(9) . .
O4 Cd1 O5 176.98(8) . .
N1 Cd1 C14 94.67(9) . .
N3 Cd1 C14 108.18(10) . .
O3 Cd1 C14 27.64(8) . .
O6 Cd1 C14 117.69(9) . .
O4 Cd1 C14 27.12(8) . .
O5 Cd1 C14 152.33(12) . .
N1 Cd1 C15 111.73(11) . .
N3 Cd1 C15 96.12(10) . .
O3 Cd1 C15 115.73(10) . .
O6 Cd1 C15 26.93(10) . .
O4 Cd1 C15 155.85(11) . .
O5 Cd1 C15 26.93(10) . .
C14 Cd1 C15 139.36(11) . .
C9 Fe1 C1 157.29(12) . .
C9 Fe1 C5 120.74(12) . .
C1 Fe1 C5 41.57(12) . .
C9 Fe1 C10 41.18(12) . .
C1 Fe1 C10 160.26(13) . .
C5 Fe1 C10 156.53(13) . .
C9 Fe1 C8 41.31(12) . .
C1 Fe1 C8 121.51(13) . .
C5 Fe1 C8 107.55(14) . .
C10 Fe1 C8 68.86(14) . .
C9 Fe1 C2 159.62(13) . .
C1 Fe1 C2 41.25(12) . .
C5 Fe1 C2 68.94(13) . .
C10 Fe1 C2 123.24(14) . .
C8 Fe1 C2 157.80(13) . .
C9 Fe1 C6 68.99(13) . .
C1 Fe1 C6 123.82(13) . .
C5 Fe1 C6 161.40(15) . .
C10 Fe1 C6 40.71(13) . .
C8 Fe1 C6 68.33(15) . .
C2 Fe1 C6 107.61(14) . .
C9 Fe1 C4 106.61(12) . .
C1 Fe1 C4 69.15(13) . .
C5 Fe1 C4 40.71(14) . .
C10 Fe1 C4 120.90(14) . .
C8 Fe1 C4 124.43(14) . .
C2 Fe1 C4 68.08(13) . .
C6 Fe1 C4 156.56(16) . .
C9 Fe1 C7 68.80(12) . .
C1 Fe1 C7 107.77(13) . .
C5 Fe1 C7 124.99(15) . .
C10 Fe1 C7 68.23(14) . .
C8 Fe1 C7 40.45(13) . .
C2 Fe1 C7 122.43(14) . .
C6 Fe1 C7 40.29(15) . .
C4 Fe1 C7 161.48(15) . .
C9 Fe1 C3 123.06(13) . .
C1 Fe1 C3 68.85(13) . .
C5 Fe1 C3 68.16(14) . .
C10 Fe1 C3 107.03(15) . .
C8 Fe1 C3 160.42(13) . .
C2 Fe1 C3 40.41(13) . .
C6 Fe1 C3 121.84(16) . .
C4 Fe1 C3 39.99(14) . .
C7 Fe1 C3 157.51(15) . .
C26 N1 C24 105.6(3) . .
C26 N1 Cd1 124.9(2) . .
C24 N1 Cd1 128.2(2) . .
C26 N2 C25 106.9(3) . .
C26 N2 C27 125.2(3) . .
C25 N2 C27 127.7(4) . .
C19 N3 C17 105.2(3) . .
C19 N3 Cd1 125.7(2) . .
C17 N3 Cd1 128.6(2) . .
C19 N4 C18 106.4(3) . .
C19 N4 C20 126.9(3) . .
C18 N4 C20 126.5(3) . .
C14 O3 Cd1 95.76(18) . .
C14 O4 Cd1 87.65(18) . .
C15 O5 Cd1 88.2(2) . .
C15 O6 Cd1 96.4(2) . .

loop_
_geom_bond_atom_site_label_1
_geom_bond_atom_site_label_2
_geom_bond_distance
_geom_bond_site_symmetry_2
C1 C2 1.432(4) .
C1 C5 1.438(4) .
C1 C31 1.471(4) .
C1 Fe1 2.025(3) .
C2 C3 1.416(5) .
C2 Fe1 2.040(3) .
C2 H2 0.9800 .
C3 C4 1.407(5) .
C3 Fe1 2.060(3) .
C3 H3 0.9800 .
C4 C5 1.419(5) .
C4 Fe1 2.054(3) .
C4 H4 0.9800 .
C5 Fe1 2.026(3) .
C5 H5 0.9800 .
C6 C7 1.414(5) .
C6 C10 1.420(5) .
C6 Fe1 2.052(3) .
C6 H6 0.9800 .
C7 C8 1.416(5) .
C7 Fe1 2.055(3) .
C7 H7 0.9800 .
C8 C9 1.433(4) .
C8 Fe1 2.039(3) .
C8 H8 0.9800 .
C9 C10 1.425(4) .
C9 C11 1.471(4) .
C9 Fe1 2.023(3) .
C10 Fe1 2.029(3) .
C10 H10 0.9800 .
C11 O2 1.218(4) .
C11 C12 1.506(4) .
C12 C13 1.518(4) .
C12 H12A 0.9700 .
C12 H12B 0.9700 .
C13 C14 1.506(4) .
C13 H13A 0.9700 .
C13 H13B 0.9700 .
C14 O4 1.243(4) .
C14 O3 1.270(4) .
C14 Cd1 2.724(3) .
C15 O5 1.240(5) .
C15 O6 1.247(4) .
C15 C16 1.519(4) .
C15 Cd1 2.736(3) .
C16 C32 1.518(5) 1_465
C16 H16A 0.9700 .
C16 H16B 0.9700 .
C17 C18 1.341(4) .
C17 N3 1.371(4) .
C17 H17 0.9300 .
C18 N4 1.366(4) .
C18 H18 0.9300 .
C19 N3 1.315(4) .
C19 N4 1.341(4) .
C19 H19 0.9300 .
C20 N4 1.470(4) .
C20 C21 1.515(5) .
C20 H20A 0.9700 .
C20 H20B 0.9700 .
C21 C23 1.372(5) .
C21 C22 1.377(5) .
C22 C23 1.391(5) 2_466
C22 H22 0.9300 .
C23 C22 1.391(5) 2_466
C23 H23 0.9300 .
C24 C25 1.347(5) .
C24 N1 1.365(5) .
C24 H24 0.9300 .
C25 N2 1.357(5) .
C25 H25 0.9300 .
C26 N1 1.314(4) .
C26 N2 1.326(4) .
C26 H26 0.9300 .
C27 N2 1.460(4) .
C27 C28 1.516(5) .
C27 H27A 0.9700 .
C27 H27B 0.9700 .
C28 C30 1.370(5) .
C28 C29 1.376(4) .
C29 C30 1.376(5) 2_656
C29 H29 0.9300 .
C30 C29 1.376(5) 2_656
C30 H30 0.9300 .
C31 O1 1.223(4) .
C31 C32 1.500(4) .
C32 C16 1.518(5) 1_645
C32 H32A 0.9700 .
C32 H32B 0.9700 .
Cd1 N1 2.249(3) .
Cd1 N3 2.267(3) .
Cd1 O3 2.286(2) .
Cd1 O6 2.301(2) .
Cd1 O4 2.475(2) .
Cd1 O5 2.478(3) .
